data_1502320
loop_
_publ_author_name
'Fei, Na'
'Yin, Hao'
'Wang, Shaozhong'
'Wang, Huaqin'
'Yao, Zhu-Jun'

_publ_section_title
;
 CuCl2-promoted 6-endo-dig chlorocyclization and oxidative aromatization
 cascade: efficient construction of 1-azaanthraquinones from
 N-propargylaminoquinones.
;
_journal_issue 16
_journal_name_full 'Organic letters'
_journal_page_first 4208
_journal_page_last 4211
_journal_paper_doi 10.1021/ol201542h
_journal_volume 13
_journal_year 2011
_chemical_formula_sum 'C20 H12 Cl N O2'
_chemical_formula_weight 333.76
_chemical_name_systematic
; 
 ? 
;
_space_group_IT_number 11
_symmetry_cell_setting monoclinic
_symmetry_space_group_name_Hall '-P 2yb'
_symmetry_space_group_name_H-M 'P 1 21/m 1'
_atom_sites_solution_hydrogens geom
_atom_sites_solution_primary direct
_atom_sites_solution_secondary difmap
_audit_creation_method SHELXL-97
_cell_angle_alpha 90.00
_cell_angle_beta 103.68(3)
_cell_angle_gamma 90.00
_cell_formula_units_Z 2
_cell_length_a 8.2650(17)
_cell_length_b 6.7530(14)
_cell_length_c 14.254(3)
_cell_measurement_reflns_used 25
_cell_measurement_temperature 293(2)
_cell_measurement_theta_max 13
_cell_measurement_theta_min 10
_cell_volume 773.0(3)
_computing_cell_refinement 'CAD4 EXPRESS'
_computing_data_collection 'CAD4 EXPRESS(Enraf-Nonius,1994)'
_computing_data_reduction 'XCAD4(Harms & Wocadlo,1995)'
_computing_structure_refinement 'SHELXL-97 (Sheldrick, 1997)'
_computing_structure_solution 'SHELXS-97 (Sheldrick, 1990)'
_diffrn_ambient_temperature 293(2)
_diffrn_measured_fraction_theta_full 0.996
_diffrn_measured_fraction_theta_max 0.996
_diffrn_measurement_device_type 'Nonius cad4'
_diffrn_measurement_method \w/2\q
_diffrn_radiation_monochromator graphite
_diffrn_radiation_source 'fine-focus sealed tube'
_diffrn_radiation_type MoK\a
_diffrn_radiation_wavelength 0.71073
_diffrn_reflns_av_R_equivalents 0.0431
_diffrn_reflns_av_sigmaI/netI 0.0438
_diffrn_reflns_limit_h_max 9
_diffrn_reflns_limit_h_min 0
_diffrn_reflns_limit_k_max 8
_diffrn_reflns_limit_k_min -8
_diffrn_reflns_limit_l_max 16
_diffrn_reflns_limit_l_min -17
_diffrn_reflns_number 2988
_diffrn_reflns_theta_full 25.31
_diffrn_reflns_theta_max 25.31
_diffrn_reflns_theta_min 1.47
_diffrn_standards_decay_% 1
_diffrn_standards_interval_count 200
_diffrn_standards_interval_time 2h
_diffrn_standards_number 3
_exptl_absorpt_coefficient_mu 0.259
_exptl_absorpt_correction_T_max 0.9746
_exptl_absorpt_correction_T_min 0.9501
_exptl_absorpt_correction_type psi-scan
_exptl_crystal_colour yellow
_exptl_crystal_density_diffrn 1.434
_exptl_crystal_density_method 'not measured'
_exptl_crystal_description block
_exptl_crystal_F_000 344
_exptl_crystal_size_max 0.20
_exptl_crystal_size_mid 0.10
_exptl_crystal_size_min 0.10
_refine_diff_density_max 0.324
_refine_diff_density_min -0.218
_refine_diff_density_rms 0.082
_refine_ls_extinction_coef 0.066(10)
_refine_ls_extinction_expression Fc^*^=kFc[1+0.001xFc^2^\l^3^/sin(2\q)]^-1/4^
_refine_ls_extinction_method SHELXL
_refine_ls_goodness_of_fit_ref 1.003
_refine_ls_hydrogen_treatment constr
_refine_ls_matrix_type full
_refine_ls_number_parameters 140
_refine_ls_number_reflns 1522
_refine_ls_number_restraints 0
_refine_ls_restrained_S_all 1.003
_refine_ls_R_factor_all 0.0777
_refine_ls_R_factor_gt 0.0533
_refine_ls_shift/su_max 0.000
_refine_ls_shift/su_mean 0.000
_refine_ls_structure_factor_coef Fsqd
_refine_ls_weighting_details 'calc w=1/[\s^2^(Fo^2^)+(0.0950P)^2^+0.0000P] where P=(Fo^2^+2Fc^2^)/3'
_refine_ls_weighting_scheme calc
_refine_ls_wR_factor_gt 0.1362
_refine_ls_wR_factor_ref 0.1538
_reflns_number_gt 1084
_reflns_number_total 1522
_reflns_threshold_expression >2sigma(I)
_cod_data_source_file ol201542h_si_002.cif
_cod_data_source_block w
_cod_depositor_comments
;
The following automatic conversions were performed:

'_symmetry_cell_setting' value 'Monoclinic' changed to 'monoclinic'
according to /home/saulius/struct/CIF-dictionaries/cif_core.dic
dictionary named 'cif_core.dic' version 2.4.1 from 2010-06-29.

Automatic conversion script
Id: cif_fix_values 1715 2011-07-08 13:25:40Z adriana 
;
_cod_original_sg_symbol_H-M P21/M
_cod_database_code 1502320

loop_
_symmetry_equiv_pos_as_xyz
'x, y, z'
'-x, y+1/2, -z'
'-x, -y, -z'
'x, -y-1/2, z'

loop_
_atom_site_label
_atom_site_type_symbol
_atom_site_fract_x
_atom_site_fract_y
_atom_site_fract_z
_atom_site_U_iso_or_equiv
_atom_site_adp_type
_atom_site_occupancy
_atom_site_symmetry_multiplicity
_atom_site_calc_flag
_atom_site_refinement_flags
Cl Cl -0.32245(13) 0.2500 0.16050(7) 0.0725(5) Uani 1 2 d S
N N -0.2221(3) 0.2500 0.4431(2) 0.0483(8) Uani 1 2 d S
O1 O 0.3186(3) 0.2500 0.37769(17) 0.0763(9) Uani 1 2 d S
C1 C 0.0434(4) 0.2500 0.3997(2) 0.0390(8) Uani 1 2 d S
C2 C 0.2297(4) 0.2500 0.4344(2) 0.0459(8) Uani 1 2 d S
O2 O -0.0685(3) 0.2500 0.63036(17) 0.0610(7) Uani 1 2 d S
C3 C 0.3032(4) 0.2500 0.5398(2) 0.0424(8) Uani 1 2 d S
C4 C 0.4750(4) 0.2500 0.5735(2) 0.0572(10) Uani 1 2 d S
H4A H 0.5424 0.2500 0.5297 0.069 Uiso 1 2 calc SR
C5 C 0.5460(5) 0.2500 0.6702(3) 0.0762(13) Uani 1 2 d S
H5A H 0.6614 0.2500 0.6919 0.091 Uiso 1 2 calc SR
C6 C 0.4461(5) 0.2500 0.7365(3) 0.0762(13) Uani 1 2 d S
H6A H 0.4945 0.2500 0.8024 0.091 Uiso 1 2 calc SR
C7 C 0.2762(5) 0.2500 0.7042(2) 0.0567(10) Uani 1 2 d S
H7A H 0.2096 0.2500 0.7484 0.068 Uiso 1 2 calc SR
C8 C 0.2030(4) 0.2500 0.6064(2) 0.0437(8) Uani 1 2 d S
C9 C 0.0198(4) 0.2500 0.5735(2) 0.0413(8) Uani 1 2 d S
C10 C -0.0548(4) 0.2500 0.4672(2) 0.0395(7) Uani 1 2 d S
C11 C -0.2955(4) 0.2500 0.3512(3) 0.0548(9) Uani 1 2 d S
H11A H -0.4112 0.2500 0.3333 0.066 Uiso 1 2 calc SR
C12 C -0.2073(4) 0.2500 0.2785(2) 0.0500(9) Uani 1 2 d S
C13 C -0.0352(4) 0.2500 0.3007(2) 0.0433(8) Uani 1 2 d S
C14 C 0.0547(4) 0.2500 0.2205(2) 0.0432(8) Uani 1 2 d S
C15 C 0.0916(3) 0.0750(4) 0.18156(18) 0.0617(8) Uani 1 1 d .
H15A H 0.0659 -0.0448 0.2068 0.074 Uiso 1 1 calc R
C16 C 0.1675(4) 0.0767(5) 0.10437(17) 0.0681(8) Uani 1 1 d .
H16A H 0.1928 -0.0429 0.0787 0.082 Uiso 1 1 calc R
C17 C 0.2056(5) 0.2500 0.0654(2) 0.0582(10) Uani 1 2 d S
C18 C 0.2856(6) 0.2500 -0.0208(3) 0.0789(14) Uani 1 2 d S
H18B H 0.4046 0.2500 0.0018 0.095 Uiso 1 2 calc SR
H18A H 0.2512 0.3661 -0.0593 0.095 Uiso 0.50 1 calc PR
H18C H 0.2512 0.1339 -0.0593 0.095 Uiso 0.50 1 calc PR

loop_
_atom_site_aniso_label
_atom_site_aniso_U_11
_atom_site_aniso_U_22
_atom_site_aniso_U_33
_atom_site_aniso_U_23
_atom_site_aniso_U_13
_atom_site_aniso_U_12
Cl 0.0552(6) 0.1051(9) 0.0536(6) 0.000 0.0056(4) 0.000
N 0.0436(16) 0.0544(18) 0.0517(17) 0.000 0.0211(13) 0.000
O1 0.0439(14) 0.145(3) 0.0464(14) 0.000 0.0237(12) 0.000
C1 0.0417(18) 0.0378(17) 0.0416(17) 0.000 0.0180(14) 0.000
C2 0.0457(18) 0.055(2) 0.0429(18) 0.000 0.0215(15) 0.000
O2 0.0595(16) 0.0817(19) 0.0522(15) 0.000 0.0340(13) 0.000
C3 0.0429(18) 0.0458(18) 0.0428(17) 0.000 0.0190(14) 0.000
C4 0.051(2) 0.076(3) 0.049(2) 0.000 0.0203(17) 0.000
C5 0.047(2) 0.122(4) 0.058(2) 0.000 0.0095(18) 0.000
C6 0.064(3) 0.120(4) 0.043(2) 0.000 0.0096(18) 0.000
C7 0.059(2) 0.075(3) 0.0409(18) 0.000 0.0230(17) 0.000
C8 0.056(2) 0.0361(17) 0.0456(18) 0.000 0.0241(15) 0.000
C9 0.0533(19) 0.0330(16) 0.0461(18) 0.000 0.0284(15) 0.000
C10 0.0442(18) 0.0309(16) 0.0493(18) 0.000 0.0225(14) 0.000
C11 0.043(2) 0.065(2) 0.061(2) 0.000 0.0206(17) 0.000
C12 0.049(2) 0.054(2) 0.0469(19) 0.000 0.0105(16) 0.000
C13 0.0467(19) 0.0403(17) 0.0478(18) 0.000 0.0213(15) 0.000
C14 0.0425(18) 0.052(2) 0.0365(16) 0.000 0.0118(14) 0.000
C15 0.0797(19) 0.0553(16) 0.0590(15) 0.0050(13) 0.0340(14) 0.0080(15)
C16 0.088(2) 0.0686(18) 0.0562(16) -0.0052(14) 0.0336(15) 0.0139(16)
C17 0.053(2) 0.083(3) 0.0425(19) 0.000 0.0179(16) 0.000
C18 0.082(3) 0.116(4) 0.045(2) 0.000 0.027(2) 0.000

loop_
_atom_type_symbol
_atom_type_description
_atom_type_scat_dispersion_real
_atom_type_scat_dispersion_imag
_atom_type_scat_source
C C 0.0033 0.0016 'International Tables Vol C Tables 4.2.6.8 and 6.1.1.4'
H H 0.0000 0.0000 'International Tables Vol C Tables 4.2.6.8 and 6.1.1.4'
N N 0.0061 0.0033 'International Tables Vol C Tables 4.2.6.8 and 6.1.1.4'
O O 0.0106 0.0060 'International Tables Vol C Tables 4.2.6.8 and 6.1.1.4'
Cl Cl 0.1484 0.1585 'International Tables Vol C Tables 4.2.6.8 and 6.1.1.4'

loop_
_geom_angle_atom_site_label_1
_geom_angle_atom_site_label_2
_geom_angle_atom_site_label_3
_geom_angle
_geom_angle_site_symmetry_1
_geom_angle_site_symmetry_3
C11 N C10 117.5(3) . .
C10 C1 C13 119.0(3) . .
C10 C1 C2 119.4(3) . .
C13 C1 C2 121.6(3) . .
O1 C2 C3 120.5(3) . .
O1 C2 C1 121.1(3) . .
C3 C2 C1 118.5(3) . .
C4 C3 C8 119.1(3) . .
C4 C3 C2 119.5(3) . .
C8 C3 C2 121.4(3) . .
C5 C4 C3 120.7(3) . .
C5 C4 H4A 119.7 . .
C3 C4 H4A 119.7 . .
C4 C5 C6 120.1(4) . .
C4 C5 H5A 119.9 . .
C6 C5 H5A 119.9 . .
C7 C6 C5 119.8(4) . .
C7 C6 H6A 120.1 . .
C5 C6 H6A 120.1 . .
C6 C7 C8 120.6(3) . .
C6 C7 H7A 119.7 . .
C8 C7 H7A 119.7 . .
C7 C8 C3 119.7(3) . .
C7 C8 C9 119.5(3) . .
C3 C8 C9 120.8(3) . .
O2 C9 C8 121.5(3) . .
O2 C9 C10 120.6(3) . .
C8 C9 C10 117.9(3) . .
N C10 C1 123.7(3) . .
N C10 C9 114.3(3) . .
C1 C10 C9 122.0(3) . .
N C11 C12 122.8(3) . .
N C11 H11A 118.6 . .
C12 C11 H11A 118.6 . .
C13 C12 C11 121.2(3) . .
C13 C12 Cl 121.5(3) . .
C11 C12 Cl 117.2(3) . .
C12 C13 C1 115.8(3) . .
C12 C13 C14 119.6(3) . .
C1 C13 C14 124.6(3) . .
C15 C14 C15 119.2(3) . 4_565
C15 C14 C13 120.36(15) . .
C15 C14 C13 120.36(15) 4_565 .
C14 C15 C16 120.0(2) . .
C14 C15 H15A 120.0 . .
C16 C15 H15A 120.0 . .
C17 C16 C15 121.4(3) . .
C17 C16 H16A 119.3 . .
C15 C16 H16A 119.3 . .
C16 C17 C16 118.2(3) 4_565 .
C16 C17 C18 120.91(15) 4_565 .
C16 C17 C18 120.91(15) . .
C17 C18 H18B 109.5 . .
C17 C18 H18A 109.5 . .
H18B C18 H18A 109.5 . .
C17 C18 H18C 109.5 . .
H18B C18 H18C 109.5 . .
H18A C18 H18C 109.5 . .

loop_
_geom_bond_atom_site_label_1
_geom_bond_atom_site_label_2
_geom_bond_distance
_geom_bond_site_symmetry_2
Cl C12 1.726(4) .
N C11 1.307(4) .
N C10 1.344(4) .
O1 C2 1.214(4) .
C1 C10 1.398(4) .
C1 C13 1.407(4) .
C1 C2 1.502(5) .
C2 C3 1.482(5) .
O2 C9 1.213(3) .
C3 C4 1.387(5) .
C3 C8 1.399(4) .
C4 C5 1.364(5) .
C4 H4A 0.9300 .
C5 C6 1.395(5) .
C5 H5A 0.9300 .
C6 C7 1.370(5) .
C6 H6A 0.9300 .
C7 C8 1.382(4) .
C7 H7A 0.9300 .
C8 C9 1.476(5) .
C9 C10 1.494(4) .
C11 C12 1.400(5) .
C11 H11A 0.9300 .
C12 C13 1.382(5) .
C13 C14 1.503(4) .
C14 C15 1.370(3) .
C14 C15 1.370(3) 4_565
C15 C16 1.389(3) .
C15 H15A 0.9300 .
C16 C17 1.364(3) .
C16 H16A 0.9300 .
C17 C16 1.364(3) 4_565
C17 C18 1.527(5) .
C18 H18B 0.9600 .
C18 H18A 0.9600 .
C18 H18C 0.9600 .

loop_
_geom_torsion_atom_site_label_1
_geom_torsion_atom_site_label_2
_geom_torsion_atom_site_label_3
_geom_torsion_atom_site_label_4
_geom_torsion
_geom_torsion_site_symmetry_1
_geom_torsion_site_symmetry_4
C10 C1 C2 O1 180.0 . .
C13 C1 C2 O1 0.0 . .
C10 C1 C2 C3 0.0 . .
C13 C1 C2 C3 180.0 . .
O1 C2 C3 C4 0.000(1) . .
C1 C2 C3 C4 180.000(1) . .
O1 C2 C3 C8 180.000(1) . .
C1 C2 C3 C8 0.000(1) . .
C8 C3 C4 C5 0.000(1) . .
C2 C3 C4 C5 180.000(1) . .
C3 C4 C5 C6 0.000(2) . .
C4 C5 C6 C7 0.000(2) . .
C5 C6 C7 C8 0.000(2) . .
C6 C7 C8 C3 0.000(2) . .
C6 C7 C8 C9 180.000(2) . .
C4 C3 C8 C7 0.000(2) . .
C2 C3 C8 C7 180.000(1) . .
C4 C3 C8 C9 180.000(1) . .
C2 C3 C8 C9 0.000(1) . .
C7 C8 C9 O2 0.000(1) . .
C3 C8 C9 O2 180.000(1) . .
C7 C8 C9 C10 180.000(1) . .
C3 C8 C9 C10 0.0 . .
C11 N C10 C1 0.000(1) . .
C11 N C10 C9 180.0 . .
C13 C1 C10 N 0.0 . .
C2 C1 C10 N 180.0 . .
C13 C1 C10 C9 180.0 . .
C2 C1 C10 C9 0.000(1) . .
O2 C9 C10 N 0.0 . .
C8 C9 C10 N 180.0 . .
O2 C9 C10 C1 180.000(1) . .
C8 C9 C10 C1 0.000(1) . .
C10 N C11 C12 0.0 . .
N C11 C12 C13 0.0 . .
N C11 C12 Cl 180.0 . .
C11 C12 C13 C1 0.0 . .
Cl C12 C13 C1 180.0 . .
C11 C12 C13 C14 180.0 . .
Cl C12 C13 C14 0.0 . .
C10 C1 C13 C12 0.0 . .
C2 C1 C13 C12 180.0 . .
C10 C1 C13 C14 180.0 . .
C2 C1 C13 C14 0.0 . .
C12 C13 C14 C15 -88.0(3) . .
C1 C13 C14 C15 92.0(3) . .
C12 C13 C14 C15 88.0(3) . 4_565
C1 C13 C14 C15 -92.0(3) . 4_565
C15 C14 C15 C16 0.9(5) 4_565 .
C13 C14 C15 C16 176.9(3) . .
C14 C15 C16 C17 -0.5(5) . .
C15 C16 C17 C16 0.1(6) . 4_565
C15 C16 C17 C18 -178.7(3) . .
